data_2212620
loop_
_publ_author_name
'Lokaj, Jan'
'Kettmann, Viktor'
'\<Cernuchov\'a, Petra'
'Milata, Viktor'
'Fronc, Marek'

_publ_section_title
;
 3-Acetyl-4-aminoquinoline
;
_journal_coeditor_code KP2057
_journal_issue 3
_journal_name_full 'Acta Crystallographica Section E'
_journal_page_first o1164
_journal_page_last o1166
_journal_paper_doi 10.1107/S1600536807004746
_journal_volume 63
_journal_year 2007
_chemical_formula_iupac 'C11 H10 N2 O'
_chemical_formula_moiety 'C11 H10 N2 O'
_chemical_formula_sum 'C11 H10 N2 O'
_chemical_formula_weight 186.21
_chemical_melting_point 426
_chemical_name_systematic
;
3-Acetyl-4-aminoquinoline
;
_space_group_IT_number 56
_symmetry_cell_setting orthorhombic
_symmetry_space_group_name_Hall '-P 2ab 2ac'
_symmetry_space_group_name_H-M 'P c c n'
_atom_sites_solution_hydrogens geom
_atom_sites_solution_primary direct
_atom_sites_solution_secondary difmap
_cell_angle_alpha 90.00
_cell_angle_beta 90.00
_cell_angle_gamma 90.00
_cell_formula_units_Z 16
_cell_length_a 30.815(6)
_cell_length_b 8.884(2)
_cell_length_c 13.305(3)
_cell_measurement_reflns_used 20
_cell_measurement_temperature 296(2)
_cell_measurement_theta_max 20
_cell_measurement_theta_min 7
_cell_volume 3642.4(14)
_computing_cell_refinement
;
CrysAlis RED (Oxford Diffraction, 2003)
;
_computing_data_collection
;
CrysAlis CCD (Oxford Diffraction, 2001)
;
_computing_data_reduction
;
CrysAlis RED
;
_computing_molecular_graphics 'PLUTON (Spek, 1992)'
_computing_publication_material SHELXL97
_computing_structure_refinement 'SHELXL97 (Sheldrick, 1997)'
_computing_structure_solution 'SHELXS97 (Sheldrick, 1997)'
_diffrn_ambient_temperature 296(2)
_diffrn_measured_fraction_theta_full 0.993
_diffrn_measured_fraction_theta_max 0.993
_diffrn_measurement_device 'Oxford Difraction Gemini R CCD'
_diffrn_measurement_method '\w and \f'
_diffrn_radiation_monochromator graphite
_diffrn_radiation_source 'fine-focus sealed X-ray tube'
_diffrn_radiation_type MoK\a
_diffrn_radiation_wavelength 0.71073
_diffrn_reflns_av_R_equivalents 0.0407
_diffrn_reflns_av_sigmaI/netI 0.0579
_diffrn_reflns_limit_h_max 39
_diffrn_reflns_limit_h_min 0
_diffrn_reflns_limit_k_max 11
_diffrn_reflns_limit_k_min -11
_diffrn_reflns_limit_l_max 17
_diffrn_reflns_limit_l_min -17
_diffrn_reflns_number 10828
_diffrn_reflns_theta_full 27.50
_diffrn_reflns_theta_max 27.50
_diffrn_reflns_theta_min 3.06
_diffrn_standards_decay_% 0
_exptl_absorpt_coefficient_mu 0.090
_exptl_absorpt_correction_type none
_exptl_crystal_colour yellow
_exptl_crystal_density_diffrn 1.358
_exptl_crystal_density_method 'not measured'
_exptl_crystal_description prism
_exptl_crystal_F_000 1568
_exptl_crystal_size_max 0.30
_exptl_crystal_size_mid 0.20
_exptl_crystal_size_min 0.15
_refine_diff_density_max 0.577
_refine_diff_density_min -0.288
_refine_ls_extinction_method none
_refine_ls_goodness_of_fit_ref 0.980
_refine_ls_hydrogen_treatment constr
_refine_ls_matrix_type full
_refine_ls_number_parameters 255
_refine_ls_number_reflns 4160
_refine_ls_number_restraints 72
_refine_ls_restrained_S_all 1.004
_refine_ls_R_factor_all 0.1113
_refine_ls_R_factor_gt 0.0633
_refine_ls_shift/su_max 0.003
_refine_ls_shift/su_mean 0.000
_refine_ls_structure_factor_coef Fsqd
_refine_ls_weighting_details 'calc w=1/[\s^2^(Fo^2^)+(0.1154P)^2^] where P=(Fo^2^+2Fc^2^)/3'
_refine_ls_weighting_scheme calc
_refine_ls_wR_factor_gt 0.2023
_refine_ls_wR_factor_ref 0.2100
_reflns_number_gt 1954
_reflns_number_total 4160
_reflns_threshold_expression I>2\s(I)
_cod_data_source_file kp2057.cif
_cod_data_source_block I
_cod_database_code 2212620
_cod_database_fobs_code 2212620

loop_
_symmetry_equiv_pos_as_xyz
'x, y, z'
'-x+1/2, -y+1/2, z'
'-x, y+1/2, -z+1/2'
'x+1/2, -y, -z+1/2'
'-x, -y, -z'
'x-1/2, y-1/2, -z'
'x, -y-1/2, z-1/2'
'-x-1/2, y, z-1/2'

loop_
_atom_site_type_symbol
_atom_site_label
_atom_site_fract_x
_atom_site_fract_y
_atom_site_fract_z
_atom_site_U_iso_or_equiv
_atom_site_adp_type
_atom_site_calc_flag
_atom_site_refinement_flags
_atom_site_occupancy
N N1A 0.49820(7) 0.2443(2) 0.60074(15) 0.0344(5) Uani d U 1
C C2A 0.46573(9) 0.1584(3) 0.57123(19) 0.0336(6) Uani d U 1
H H2A 0.4483 0.1186 0.6216 0.040 Uiso calc R 1
C C3A 0.45456(8) 0.1203(3) 0.47153(19) 0.0301(5) Uani d U 1
C C4A 0.48109(8) 0.1815(3) 0.39309(19) 0.0277(5) Uani d U 1
C C5A 0.54515(8) 0.3417(3) 0.3503(2) 0.0316(6) Uani d U 1
H H5A 0.5407 0.3247 0.2821 0.038 Uiso calc R 1
C C6A 0.57914(9) 0.4298(3) 0.3812(2) 0.0363(6) Uani d U 1
H H6A 0.5978 0.4711 0.3336 0.044 Uiso calc R 1
C C7A 0.58609(9) 0.4581(3) 0.4818(2) 0.0379(6) Uani d U 1
H H7A 0.6092 0.5188 0.5014 0.045 Uiso calc R 1
C C8A 0.55904(9) 0.3971(3) 0.5534(2) 0.0369(6) Uani d U 1
H H8A 0.5638 0.4174 0.6210 0.044 Uiso calc R 1
C C9A 0.52426(8) 0.3043(3) 0.52487(19) 0.0298(5) Uani d U 1
C C10A 0.51685(8) 0.2764(3) 0.42142(19) 0.0272(5) Uani d U 1
C C11A 0.41815(8) 0.0214(3) 0.4493(2) 0.0307(6) Uani d U 1
O O12A 0.40852(6) -0.0161(2) 0.36373(14) 0.0388(5) Uani d U 1
C C13A 0.39020(9) -0.0324(3) 0.5352(2) 0.0398(7) Uani d U 1
H H13A 0.3673 -0.0946 0.5095 0.060 Uiso calc R 1
H H13B 0.3780 0.0528 0.5694 0.060 Uiso calc R 1
H H13C 0.4076 -0.0896 0.5813 0.060 Uiso calc R 1
N N14A 0.47301(7) 0.1523(2) 0.29715(15) 0.0346(6) Uani d U 1
H H14A 0.4515 0.0956 0.2810 0.041 Uiso calc R 1
H H14B 0.4893 0.1901 0.2511 0.041 Uiso calc R 1
N N1B 0.74114(9) 0.9880(3) 0.58896(19) 0.0516(6) Uani d U 1
C C2B 0.71028(10) 0.9036(3) 0.6225(2) 0.0472(7) Uani d U 1
H H2B 0.6932 0.8557 0.5745 0.057 Uiso calc R 1
C C3B 0.69967(9) 0.8764(3) 0.7228(2) 0.0427(6) Uani d U 1
C C4B 0.72594(10) 0.9451(3) 0.7975(2) 0.0417(6) Uani d U 1
C C5B 0.78981(10) 1.1131(3) 0.8287(2) 0.0480(7) Uani d U 1
H H5B 0.7862 1.0995 0.8975 0.058 Uiso calc R 1
C C6B 0.82163(11) 1.2024(4) 0.7964(3) 0.0584(8) Uani d U 1
H H6B 0.8394 1.2529 0.8418 0.070 Uiso calc R 1
C C7B 0.82795(10) 1.2192(3) 0.6907(3) 0.0495(7) Uani d U 1
H H7B 0.8507 1.2784 0.6675 0.059 Uiso calc R 1
C C8B 0.80178(11) 1.1518(3) 0.6244(3) 0.0535(8) Uani d U 1
H H8B 0.8062 1.1662 0.5559 0.064 Uiso calc R 1
C C9B 0.76645(9) 1.0559(3) 0.6588(2) 0.0414(6) Uani d U 1
C C10B 0.76163(9) 1.0388(3) 0.7622(2) 0.0374(6) Uani d U 1
C C11B 0.66261(11) 0.7815(4) 0.7511(3) 0.0568(8) Uani d U 1
O O12B 0.65085(8) 0.7670(3) 0.83945(19) 0.0685(7) Uani d U 1
C C13B 0.63948(11) 0.6905(4) 0.6767(3) 0.0684(10) Uani d U 1
H H13D 0.6478 0.5869 0.6838 0.103 Uiso calc R 1
H H13E 0.6467 0.7248 0.6104 0.103 Uiso calc R 1
H H13F 0.6088 0.7002 0.6871 0.103 Uiso calc R 1
N N14B 0.71774(9) 0.9281(3) 0.89539(19) 0.0596(8) Uani d U 1
H H14C 0.6961 0.8743 0.9146 0.071 Uiso calc R 1
H H14D 0.7341 0.9708 0.9392 0.071 Uiso calc R 1

loop_
_atom_site_aniso_label
_atom_site_aniso_U_11
_atom_site_aniso_U_22
_atom_site_aniso_U_33
_atom_site_aniso_U_12
_atom_site_aniso_U_13
_atom_site_aniso_U_23
N1A 0.0355(12) 0.0412(13) 0.0264(10) 0.0030(9) 0.0006(8) 0.0006(10)
C2A 0.0331(14) 0.0420(15) 0.0259(10) 0.0044(10) 0.0023(10) 0.0046(11)
C3A 0.0339(14) 0.0301(13) 0.0264(10) 0.0023(9) 0.0009(9) 0.0044(10)
C4A 0.0331(13) 0.0244(12) 0.0257(10) 0.0044(9) -0.0008(9) -0.0003(10)
C5A 0.0371(15) 0.0328(14) 0.0250(12) 0.0006(10) -0.0023(9) 0.0029(11)
C6A 0.0410(15) 0.0314(14) 0.0366(12) -0.0037(11) -0.0002(12) 0.0074(12)
C7A 0.0365(15) 0.0357(16) 0.0414(13) -0.0066(11) -0.0065(11) -0.0015(12)
C8A 0.0441(16) 0.0366(15) 0.0300(13) -0.0025(11) -0.0072(10) -0.0034(12)
C9A 0.0342(14) 0.0278(13) 0.0273(10) 0.0036(9) -0.0030(9) 0.0008(11)
C10A 0.0310(13) 0.0241(12) 0.0264(10) 0.0034(9) -0.0006(9) 0.0002(10)
C11A 0.0343(14) 0.0263(13) 0.0316(12) 0.0065(9) 0.0016(10) 0.0021(11)
O12A 0.0423(12) 0.0379(11) 0.0362(9) -0.0069(9) 0.0012(8) -0.0028(9)
C13A 0.0352(15) 0.0432(16) 0.0410(13) -0.0042(12) 0.0028(12) 0.0079(14)
N14A 0.0380(13) 0.0396(12) 0.0261(10) -0.0074(11) 0.0008(9) 0.0025(10)
N1B 0.0609(16) 0.0521(16) 0.0419(12) 0.0082(11) -0.0021(10) 0.0020(12)
C2B 0.0531(17) 0.0424(17) 0.0462(12) 0.0095(11) -0.0099(12) -0.0104(13)
C3B 0.0365(15) 0.0344(15) 0.0571(12) 0.0085(10) 0.0003(11) 0.0039(13)
C4B 0.0472(16) 0.0384(15) 0.0395(11) 0.0077(10) 0.0054(11) 0.0040(12)
C5B 0.0470(17) 0.0448(17) 0.0520(15) 0.0019(12) -0.0064(12) -0.0013(14)
C6B 0.0512(19) 0.0538(19) 0.0701(15) -0.0038(13) -0.0055(16) 0.0069(17)
C7B 0.0385(17) 0.0370(16) 0.0730(16) 0.0053(12) 0.0059(14) 0.0066(15)
C8B 0.059(2) 0.0453(18) 0.0565(16) 0.0034(12) 0.0081(13) 0.0094(14)
C9B 0.0363(15) 0.0437(16) 0.0442(12) 0.0101(10) 0.0046(11) 0.0060(12)
C10B 0.0363(14) 0.0335(14) 0.0425(11) 0.0103(9) -0.0048(10) 0.0010(12)
C11B 0.0473(18) 0.0466(18) 0.0764(18) 0.0022(12) 0.0062(14) -0.0071(16)
O12B 0.0649(16) 0.0548(14) 0.0859(16) -0.0136(12) 0.0252(13) -0.0042(13)
C13B 0.055(2) 0.0394(17) 0.111(2) 0.0077(14) -0.017(2) -0.0160(18)
N14B 0.070(2) 0.0594(17) 0.0490(12) -0.0191(15) 0.0031(13) 0.0010(13)

loop_
_atom_type_symbol
_atom_type_description
_atom_type_scat_dispersion_real
_atom_type_scat_dispersion_imag
_atom_type_scat_source
C C 0.0033 0.0016
; International Tables for Crystallography (1992).
Vol. C, Tables 4.2.6.8 and 6.1.1.4
;
H H 0.0000 0.0000
; International Tables for Crystallography (1992).
Vol. C, Tables 4.2.6.8 and 6.1.1.4
;
N N 0.0061 0.0033
; International Tables for Crystallography (1992).
Vol. C, Tables 4.2.6.8 and 6.1.1.4
;
O O 0.0106 0.0060
; International Tables for Crystallography (1992).
Vol. C, Tables 4.2.6.8 and 6.1.1.4
;

loop_
_geom_angle_atom_site_label_1
_geom_angle_atom_site_label_2
_geom_angle_atom_site_label_3
_geom_angle
_geom_angle_publ_flag
C2A N1A C9A 116.3(2) ?
N1A C2A C3A 127.3(2) ?
N1A C2A H2A 116.3 ?
C3A C2A H2A 116.3 ?
C2A C3A C4A 117.0(2) yes
C2A C3A C11A 121.7(2) yes
C4A C3A C11A 121.3(2) yes
N14A C4A C3A 121.4(2) yes
N14A C4A C10A 120.6(2) yes
C3A C4A C10A 117.9(2) yes
C6A C5A C10A 120.5(2) ?
C6A C5A H5A 119.8 ?
C10A C5A H5A 119.8 ?
C5A C6A C7A 121.2(2) ?
C5A C6A H6A 119.4 ?
C7A C6A H6A 119.4 ?
C6A C7A C8A 120.2(2) ?
C6A C7A H7A 119.9 ?
C8A C7A H7A 119.9 ?
C7A C8A C9A 120.5(2) ?
C7A C8A H8A 119.8 ?
C9A C8A H8A 119.8 ?
N1A C9A C8A 117.9(2) ?
N1A C9A C10A 123.1(2) ?
C8A C9A C10A 119.0(2) ?
C5A C10A C9A 118.7(2) ?
C5A C10A C4A 122.7(2) ?
C9A C10A C4A 118.6(2) ?
O12A C11A C3A 122.8(2) ?
O12A C11A C13A 118.6(2) ?
C3A C11A C13A 118.6(2) ?
C11A C13A H13A 109.5 ?
C11A C13A H13B 109.5 ?
H13A C13A H13B 109.5 ?
C11A C13A H13C 109.5 ?
H13A C13A H13C 109.5 ?
H13B C13A H13C 109.5 ?
C4A N14A H14A 120.0 ?
C4A N14A H14B 120.0 ?
H14A N14A H14B 120.0 ?
C2B N1B C9B 116.3(2) ?
N1B C2B C3B 127.1(3) ?
N1B C2B H2B 116.5 ?
C3B C2B H2B 116.5 ?
C2B C3B C4B 117.3(2) yes
C2B C3B C11B 122.0(3) yes
C4B C3B C11B 120.6(3) yes
N14B C4B C3B 121.6(3) yes
N14B C4B C10B 121.6(3) yes
C3B C4B C10B 116.8(2) yes
C6B C5B C10B 121.8(3) ?
C6B C5B H5B 119.1 ?
C10B C5B H5B 119.1 ?
C5B C6B C7B 119.0(3) ?
C5B C6B H6B 120.5 ?
C7B C6B H6B 120.5 ?
C8B C7B C6B 121.2(3) ?
C8B C7B H7B 119.4 ?
C6B C7B H7B 119.4 ?
C7B C8B C9B 120.5(3) ?
C7B C8B H8B 119.8 ?
C9B C8B H8B 119.8 ?
N1B C9B C10B 124.6(3) ?
N1B C9B C8B 118.2(3) ?
C10B C9B C8B 116.7(3) ?
C9B C10B C5B 120.7(3) ?
C9B C10B C4B 117.4(2) ?
C5B C10B C4B 122.2(2) ?
O12B C11B C13B 116.3(3) ?
O12B C11B C3B 122.2(3) ?
C13B C11B C3B 121.4(3) ?
C11B C13B H13D 109.5 ?
C11B C13B H13E 109.5 ?
H13D C13B H13E 109.5 ?
C11B C13B H13F 109.5 ?
H13D C13B H13F 109.5 ?
H13E C13B H13F 109.5 ?
C4B N14B H14C 120.0 ?
C4B N14B H14D 120.0 ?
H14C N14B H14D 120.0 ?

loop_
_geom_bond_atom_site_label_1
_geom_bond_atom_site_label_2
_geom_bond_distance
_geom_bond_publ_flag
N1A C2A 1.321(3) ?
N1A C9A 1.396(3) ?
C2A C3A 1.410(3) ?
C2A H2A 0.9300 ?
C3A C4A 1.432(3) yes
C3A C11A 1.453(3) yes
C4A N14A 1.323(3) yes
C4A C10A 1.439(3) ?
C5A C6A 1.369(3) ?
C5A C10A 1.408(3) ?
C5A H5A 0.9300 ?
C6A C7A 1.375(3) ?
C6A H6A 0.9300 ?
C7A C8A 1.380(3) ?
C7A H7A 0.9300 ?
C8A C9A 1.408(3) ?
C8A H8A 0.9300 ?
C9A C10A 1.418(3) ?
C11A O12A 1.225(3) yes
C11A C13A 1.511(3) ?
C13A H13A 0.9600 ?
C13A H13B 0.9600 ?
C13A H13C 0.9600 ?
N14A H14A 0.8600 ?
N14A H14B 0.8600 ?
N1B C2B 1.291(4) ?
N1B C9B 1.355(4) ?
C2B C3B 1.396(4) ?
C2B H2B 0.9300 ?
C3B C4B 1.420(4) yes
C3B C11B 1.471(4) yes
C4B N14B 1.333(3) yes
C4B C10B 1.457(4) ?
C5B C6B 1.336(4) ?
C5B C10B 1.403(3) ?
C5B H5B 0.9300 ?
C6B C7B 1.428(6) ?
C6B H6B 0.9300 ?
C7B C8B 1.338(4) ?
C7B H7B 0.9300 ?
C8B C9B 1.456(4) ?
C8B H8B 0.9300 ?
C9B C10B 1.392(4) ?
C11B O12B 1.233(4) yes
C11B C13B 1.464(4) ?
C13B H13D 0.9600 ?
C13B H13E 0.9600 ?
C13B H13F 0.9600 ?
N14B H14C 0.8600 ?
N14B H14D 0.8600 ?

loop_
_geom_hbond_atom_site_label_D
_geom_hbond_atom_site_label_H
_geom_hbond_atom_site_label_A
_geom_hbond_site_symmetry_A
_geom_hbond_distance_DH
_geom_hbond_distance_HA
_geom_hbond_distance_DA
_geom_hbond_angle_DHA
N14A H14A O12A . 0.86 1.99 2.639(3) 131.9
N14A H14B N1A 7_565 0.86 2.10 2.879(3) 149.5
N14B H14C O12B . 0.86 1.96 2.615(3) 132.3
N14B H14D N1B 8_756 0.86 2.14 2.921(3) 150.8

loop_
_geom_torsion_atom_site_label_1
_geom_torsion_atom_site_label_2
_geom_torsion_atom_site_label_3
_geom_torsion_atom_site_label_4
_geom_torsion
_geom_torsion_publ_flag
C9A N1A C2A C3A 0.2(3) ?
N1A C2A C3A C4A -0.1(3) ?
N1A C2A C3A C11A 178.5(2) ?
C2A C3A C4A N14A -179.9(2) ?
C11A C3A C4A N14A 1.5(3) yes
C2A C3A C4A C10A -0.3(3) ?
C11A C3A C4A C10A -179.1(2) ?
C10A C5A C6A C7A -0.8(4) ?
C5A C6A C7A C8A 0.5(4) ?
C6A C7A C8A C9A 0.5(4) ?
C2A N1A C9A C8A 179.6(2) ?
C2A N1A C9A C10A -0.1(3) ?
C7A C8A C9A N1A 179.2(2) ?
C7A C8A C9A C10A -1.1(3) ?
C6A C5A C10A C9A 0.2(3) ?
C6A C5A C10A C4A -179.1(2) ?
N1A C9A C10A C5A -179.6(2) ?
C8A C9A C10A C5A 0.7(3) ?
N1A C9A C10A C4A -0.3(3) ?
C8A C9A C10A C4A -179.9(2) ?
N14A C4A C10A C5A -0.6(3) ?
C3A C4A C10A C5A 179.8(2) ?
N14A C4A C10A C9A -179.9(2) ?
C3A C4A C10A C9A 0.4(3) ?
C2A C3A C11A O12A -178.0(2) ?
C4A C3A C11A O12A 0.5(3) yes
C2A C3A C11A C13A 4.5(3) ?
C4A C3A C11A C13A -176.9(2) ?
C9B N1B C2B C3B 1.2(4) ?
N1B C2B C3B C4B -1.8(4) ?
N1B C2B C3B C11B 177.9(3) ?
C2B C3B C4B N14B 178.6(2) ?
C11B C3B C4B N14B -1.0(4) yes
C2B C3B C4B C10B 0.3(3) ?
C11B C3B C4B C10B -179.3(2) ?
C10B C5B C6B C7B -1.9(4) ?
C5B C6B C7B C8B 2.4(4) ?
C6B C7B C8B C9B -1.4(4) ?
C2B N1B C9B C10B 0.9(4) ?
C2B N1B C9B C8B 179.7(2) ?
C7B C8B C9B N1B -179.0(2) ?
C7B C8B C9B C10B -0.1(4) ?
N1B C9B C10B C5B 179.4(2) ?
C8B C9B C10B C5B 0.6(4) ?
N1B C9B C10B C4B -2.2(4) ?
C8B C9B C10B C4B 179.0(2) ?
C6B C5B C10B C9B 0.4(4) ?
C6B C5B C10B C4B -177.9(2) ?
N14B C4B C10B C9B -176.9(2) ?
C3B C4B C10B C9B 1.4(3) ?
N14B C4B C10B C5B 1.5(4) ?
C3B C4B C10B C5B 179.8(2) ?
C2B C3B C11B O12B -173.9(3) ?
C4B C3B C11B O12B 5.7(4) yes
C2B C3B C11B C13B 10.3(4) ?
C4B C3B C11B C13B -170.0(2) ?

loop_
_cod_related_entry_id
_cod_related_entry_database
_cod_related_entry_code
1 ChemSpider 9438922
